data_4104721
loop_
_publ_author_name
'Colin T. Carver'
'Diego Benitez'
'Kevin L. Miller'
'Bryan N. Williams'
'Ekaterina Tkatchouk'
'William A. Goddard'
'Paula L. Diaconescu'

_publ_section_title
;
 Reactions of Group III Biheterocyclic Complexes
;
_journal_name_full 'Journal of the American Chemical Society'
_journal_page_first 10269
_journal_page_last 10278
_journal_paper_doi 10.1021/ja902794w
_journal_volume 131
_journal_year 2009
_chemical_formula_moiety 'C35 H57 Fe Lu N2 O Si2'
_chemical_formula_sum 'C35 H57 Fe Lu N2 O Si2'
_chemical_formula_weight 808.83
_chemical_name_systematic
; 
 ? 
;
_space_group_IT_number 14
_symmetry_cell_setting monoclinic
_symmetry_space_group_name_Hall '-P 2ybc'
_symmetry_space_group_name_H-M 'P 1 21/c 1'
_atom_sites_solution_hydrogens geom
_atom_sites_solution_primary direct
_atom_sites_solution_secondary difmap
_audit_creation_method SHELXL-97
_cell_angle_alpha 90.00
_cell_angle_beta 97.509(2)
_cell_angle_gamma 90.00
_cell_formula_units_Z 4
_cell_length_a 11.249(2)
_cell_length_b 17.344(3)
_cell_length_c 18.910(4)
_cell_measurement_reflns_used 9968
_cell_measurement_temperature 100(2)
_cell_measurement_theta_max 30.33
_cell_measurement_theta_min 3.86
_cell_volume 3657.8(12)
_computing_cell_refinement 'Bruker APEX11'
_computing_data_collection 'Bruker APEX11'
_computing_data_reduction 'Bruker SAINT'
_computing_molecular_graphics 'Bruker SHELXTL'
_computing_publication_material 'Bruker SHELXTL'
_computing_structure_refinement 'SHELXL-97 (Sheldrick, 1997)'
_computing_structure_solution 'SHELXS-97 (Sheldrick, 1990)'
_diffrn_ambient_temperature 100(2)
_diffrn_measured_fraction_theta_full 0.996
_diffrn_measured_fraction_theta_max 0.953
_diffrn_measurement_device_type 'CCD area detector'
_diffrn_measurement_method 'phi and omega scans'
_diffrn_radiation_monochromator graphite
_diffrn_radiation_source 'fine-focus sealed tube'
_diffrn_radiation_type MoK\a
_diffrn_radiation_wavelength 0.71073
_diffrn_reflns_av_R_equivalents 0.0363
_diffrn_reflns_av_sigmaI/netI 0.0392
_diffrn_reflns_limit_h_max 15
_diffrn_reflns_limit_h_min -15
_diffrn_reflns_limit_k_max 24
_diffrn_reflns_limit_k_min -24
_diffrn_reflns_limit_l_max 26
_diffrn_reflns_limit_l_min -26
_diffrn_reflns_number 35543
_diffrn_reflns_theta_full 25.00
_diffrn_reflns_theta_max 30.48
_diffrn_reflns_theta_min 3.82
_exptl_absorpt_coefficient_mu 3.174
_exptl_absorpt_correction_T_max 0.7854
_exptl_absorpt_correction_T_min 0.7420
_exptl_absorpt_correction_type multi-scan
_exptl_absorpt_process_details 'Sadabs (Bruker)'
_exptl_crystal_colour yellow
_exptl_crystal_density_diffrn 1.469
_exptl_crystal_description block
_exptl_crystal_F_000 1656
_exptl_crystal_size_max 0.10
_exptl_crystal_size_mid 0.10
_exptl_crystal_size_min 0.08
_refine_diff_density_max 0.909
_refine_diff_density_min -0.501
_refine_diff_density_rms 0.108
_refine_ls_extinction_method none
_refine_ls_goodness_of_fit_ref 1.031
_refine_ls_hydrogen_treatment mixed
_refine_ls_matrix_type full
_refine_ls_number_parameters 388
_refine_ls_number_reflns 10611
_refine_ls_number_restraints 0
_refine_ls_restrained_S_all 1.031
_refine_ls_R_factor_all 0.0384
_refine_ls_R_factor_gt 0.0269
_refine_ls_shift/su_max 0.009
_refine_ls_shift/su_mean 0.000
_refine_ls_structure_factor_coef Fsqd
_refine_ls_weighting_details 'calc w=1/[\s^2^(Fo^2^)+(0.0252P)^2^+0.0000P] where P=(Fo^2^+2Fc^2^)/3'
_refine_ls_weighting_scheme calc
_refine_ls_wR_factor_gt 0.0538
_refine_ls_wR_factor_ref 0.0577
_reflns_number_gt 8733
_reflns_number_total 10611
_reflns_threshold_expression >2sigma(I)
_cod_data_source_file ja902794w_si_002_1.cif
_cod_data_source_block 1Lu-THF
_cod_original_cell_volume 3657.6(12)
_cod_database_code 4104721

loop_
_symmetry_equiv_pos_as_xyz
'x, y, z'
'-x, y+1/2, -z+1/2'
'-x, -y, -z'
'x, -y-1/2, z-1/2'

loop_
_atom_site_label
_atom_site_type_symbol
_atom_site_fract_x
_atom_site_fract_y
_atom_site_fract_z
_atom_site_U_iso_or_equiv
_atom_site_adp_type
_atom_site_occupancy
_atom_site_symmetry_multiplicity
_atom_site_calc_flag
_atom_site_refinement_flags
Lu1 Lu 0.048733(8) 0.569195(5) 0.295411(5) 0.01432(3) Uani 1 1 d .
Fe1 Fe 0.12855(3) 0.683282(19) 0.173858(18) 0.01651(7) Uani 1 1 d .
Si2 Si -0.25428(6) 0.57899(4) 0.20854(4) 0.01757(14) Uani 1 1 d .
Si1 Si 0.32563(6) 0.61384(4) 0.40458(3) 0.01595(13) Uani 1 1 d .
N1 N 0.21651(17) 0.62751(11) 0.33351(10) 0.0165(4) Uani 1 1 d .
C3 C 0.0836(2) 0.42624(13) 0.21031(13) 0.0220(5) Uani 1 1 d .
H3A H 0.0032 0.4409 0.1944 0.026 Uiso 1 1 calc R
C1 C 0.0397(2) 0.43986(13) 0.33647(14) 0.0211(5) Uani 1 1 d .
H1A H 0.0747 0.4325 0.3868 0.025 Uiso 1 1 calc R
H1B H -0.0410 0.4163 0.3269 0.025 Uiso 1 1 calc R
C5 C 0.2792(2) 0.39234(14) 0.18286(14) 0.0252(6) Uani 1 1 d .
H5A H 0.3328 0.3834 0.1488 0.030 Uiso 1 1 calc R
C2 C 0.1206(2) 0.41875(13) 0.28451(13) 0.0193(5) Uani 1 1 d .
C4 C 0.1611(3) 0.41284(14) 0.15986(14) 0.0262(6) Uani 1 1 d .
C6 C 0.3203(2) 0.38470(13) 0.25563(14) 0.0219(5) Uani 1 1 d .
C9 C 0.4483(2) 0.36098(15) 0.27946(15) 0.0286(6) Uani 1 1 d .
H9A H 0.4546 0.3391 0.3276 0.043 Uiso 1 1 calc R
H9B H 0.5007 0.4062 0.2798 0.043 Uiso 1 1 calc R
H9C H 0.4728 0.3223 0.2465 0.043 Uiso 1 1 calc R
C7 C 0.2419(2) 0.39827(14) 0.30511(13) 0.0206(5) Uani 1 1 d .
H7A H 0.2707 0.3937 0.3544 0.025 Uiso 1 1 calc R
C8 C 0.1174(4) 0.4196(2) 0.08122(17) 0.0444(9) Uani 1 1 d .
H8A H 0.150(3) 0.380(2) 0.0563(19) 0.067 Uiso 1 1 d .
H8B H 0.150(3) 0.468(2) 0.0621(19) 0.067 Uiso 1 1 d .
H8C H 0.026(4) 0.421(2) 0.075(2) 0.067 Uiso 1 1 d .
C11 C -0.1694(2) 0.71361(15) 0.43154(14) 0.0241(5) Uani 1 1 d .
H11A H -0.2393 0.7410 0.4059 0.029 Uiso 1 1 calc R
H11B H -0.1390 0.7431 0.4750 0.029 Uiso 1 1 calc R
C13 C -0.0902(2) 0.58611(15) 0.44406(13) 0.0235(5) Uani 1 1 d .
H13A H -0.0315 0.5916 0.4876 0.028 Uiso 1 1 calc R
H13B H -0.1081 0.5307 0.4357 0.028 Uiso 1 1 calc R
C12 C -0.2034(2) 0.63127(15) 0.45060(14) 0.0263(6) Uani 1 1 d .
H12A H -0.2246 0.6287 0.4997 0.032 Uiso 1 1 calc R
H12B H -0.2716 0.6119 0.4169 0.032 Uiso 1 1 calc R
C10 C -0.0714(2) 0.70317(14) 0.38357(15) 0.0281(6) Uani 1 1 d .
H10A H -0.0995 0.7215 0.3347 0.034 Uiso 1 1 calc R
H10B H 0.0012 0.7326 0.4025 0.034 Uiso 1 1 calc R
C21 C 0.0133(2) 0.74323(15) 0.10254(13) 0.0235(5) Uani 1 1 d .
H21A H 0.0259 0.7970 0.0858 0.028 Uiso 1 1 calc R
C16 C 0.2660(3) 0.76022(18) 0.18808(15) 0.0352(7) Uani 1 1 d .
H16A H 0.2680 0.8116 0.1642 0.042 Uiso 1 1 calc R
C22 C 0.0513(2) 0.67469(15) 0.07085(13) 0.0221(5) Uani 1 1 d .
H22A H 0.0943 0.6717 0.0279 0.027 Uiso 1 1 calc R
C15 C 0.2234(2) 0.74559(15) 0.25425(14) 0.0259(6) Uani 1 1 d .
H15A H 0.1891 0.7849 0.2845 0.031 Uiso 1 1 calc R
C14 C 0.2412(2) 0.66533(14) 0.27152(13) 0.0183(5) Uani 1 1 d .
C20 C -0.0461(2) 0.72276(13) 0.16146(13) 0.0196(5) Uani 1 1 d .
H20A H -0.0809 0.7596 0.1939 0.024 Uiso 1 1 calc R
C23 C 0.0146(2) 0.61138(14) 0.11012(12) 0.0185(5) Uani 1 1 d .
H23A H 0.0302 0.5559 0.1004 0.022 Uiso 1 1 calc R
C18 C 0.2894(2) 0.63077(17) 0.21214(13) 0.0259(6) Uani 1 1 d .
H18A H 0.3086 0.5749 0.2073 0.031 Uiso 1 1 calc R
C19 C -0.0498(2) 0.63964(13) 0.16598(12) 0.0158(5) Uani 1 1 d .
C17 C 0.3058(2) 0.68941(19) 0.16186(15) 0.0350(7) Uani 1 1 d .
H17A H 0.3405 0.6822 0.1162 0.042 Uiso 1 1 calc R
C26 C 0.3901(2) 0.70689(14) 0.44705(12) 0.0192(5) Uani 1 1 d .
C25 C 0.4544(2) 0.55569(15) 0.37929(16) 0.0294(6) Uani 1 1 d .
H25A H 0.4241 0.5072 0.3572 0.044 Uiso 1 1 calc R
H25B H 0.5107 0.5445 0.4221 0.044 Uiso 1 1 calc R
H25C H 0.4954 0.5850 0.3454 0.044 Uiso 1 1 calc R
C29 C 0.4682(3) 0.68794(17) 0.51810(14) 0.0309(6) Uani 1 1 d .
H29A H 0.5016 0.7357 0.5401 0.046 Uiso 1 1 calc R
H29B H 0.5336 0.6536 0.5091 0.046 Uiso 1 1 calc R
H29C H 0.4189 0.6625 0.5503 0.046 Uiso 1 1 calc R
C24 C 0.2526(2) 0.55968(16) 0.47305(14) 0.0287(6) Uani 1 1 d .
H24A H 0.2187 0.5115 0.4522 0.043 Uiso 1 1 calc R
H24B H 0.1886 0.5912 0.4886 0.043 Uiso 1 1 calc R
H24C H 0.3125 0.5480 0.5141 0.043 Uiso 1 1 calc R
C27 C 0.2879(3) 0.76091(15) 0.46236(14) 0.0288(6) Uani 1 1 d .
H27A H 0.3218 0.8086 0.4842 0.043 Uiso 1 1 calc R
H27B H 0.2395 0.7354 0.4950 0.043 Uiso 1 1 calc R
H27C H 0.2371 0.7731 0.4176 0.043 Uiso 1 1 calc R
C28 C 0.4679(2) 0.74914(16) 0.39843(14) 0.0294(6) Uani 1 1 d .
H28A H 0.4996 0.7966 0.4218 0.044 Uiso 1 1 calc R
H28B H 0.4191 0.7619 0.3532 0.044 Uiso 1 1 calc R
H28C H 0.5346 0.7158 0.3893 0.044 Uiso 1 1 calc R
C30 C -0.3353(2) 0.66763(15) 0.23230(15) 0.0273(6) Uani 1 1 d .
H30A H -0.3006 0.6856 0.2797 0.041 Uiso 1 1 calc R
H30B H -0.4203 0.6556 0.2326 0.041 Uiso 1 1 calc R
H30C H -0.3272 0.7080 0.1970 0.041 Uiso 1 1 calc R
C31 C -0.2777(2) 0.50121(15) 0.27419(14) 0.0248(6) Uani 1 1 d .
H31A H -0.2419 0.5170 0.3220 0.037 Uiso 1 1 calc R
H31B H -0.2396 0.4535 0.2608 0.037 Uiso 1 1 calc R
H31C H -0.3638 0.4925 0.2740 0.037 Uiso 1 1 calc R
C34 C -0.3270(3) 0.61324(18) 0.06307(15) 0.0364(7) Uani 1 1 d .
H34A H -0.3635 0.5958 0.0159 0.055 Uiso 1 1 calc R
H34B H -0.2449 0.6308 0.0604 0.055 Uiso 1 1 calc R
H34C H -0.3742 0.6559 0.0790 0.055 Uiso 1 1 calc R
C32 C -0.3247(2) 0.54640(15) 0.11624(14) 0.0239(5) Uani 1 1 d .
C33 C -0.2537(3) 0.47968(16) 0.08922(15) 0.0303(6) Uani 1 1 d .
H33A H -0.2915 0.4639 0.0418 0.045 Uiso 1 1 calc R
H33B H -0.2530 0.4360 0.1222 0.045 Uiso 1 1 calc R
H33C H -0.1712 0.4964 0.0864 0.045 Uiso 1 1 calc R
C35 C -0.4549(3) 0.5189(2) 0.11927(17) 0.0412(8) Uani 1 1 d .
H35A H -0.4906 0.5022 0.0717 0.062 Uiso 1 1 calc R
H35B H -0.5021 0.5614 0.1354 0.062 Uiso 1 1 calc R
H35C H -0.4543 0.4756 0.1527 0.062 Uiso 1 1 calc R
O1 O -0.04522(15) 0.62054(9) 0.38313(9) 0.0205(4) Uani 1 1 d .
N2 N -0.10267(17) 0.59403(11) 0.21451(10) 0.0158(4) Uani 1 1 d .

loop_
_atom_site_aniso_label
_atom_site_aniso_U_11
_atom_site_aniso_U_22
_atom_site_aniso_U_33
_atom_site_aniso_U_23
_atom_site_aniso_U_13
_atom_site_aniso_U_12
Lu1 0.01149(5) 0.01608(5) 0.01528(5) 0.00257(4) 0.00139(3) -0.00106(4)
Fe1 0.01560(17) 0.01841(17) 0.01521(16) 0.00283(13) 0.00082(13) -0.00293(13)
Si2 0.0118(3) 0.0200(3) 0.0207(3) -0.0027(3) 0.0012(3) -0.0005(2)
Si1 0.0129(3) 0.0176(3) 0.0169(3) 0.0007(2) 0.0006(2) -0.0007(2)
N1 0.0153(10) 0.0189(10) 0.0156(10) 0.0020(8) 0.0030(8) -0.0021(8)
C3 0.0255(13) 0.0153(12) 0.0234(13) -0.0009(10) -0.0027(10) 0.0046(10)
C1 0.0184(12) 0.0208(13) 0.0239(13) 0.0027(10) 0.0016(10) -0.0021(9)
C5 0.0341(15) 0.0183(13) 0.0257(14) -0.0039(10) 0.0134(11) 0.0040(11)
C2 0.0236(13) 0.0107(11) 0.0237(13) 0.0005(9) 0.0034(10) -0.0029(9)
C4 0.0393(16) 0.0172(13) 0.0229(13) -0.0029(10) 0.0065(12) 0.0052(11)
C6 0.0220(13) 0.0137(11) 0.0303(14) -0.0031(10) 0.0043(11) -0.0003(9)
C9 0.0217(13) 0.0249(14) 0.0395(16) -0.0063(12) 0.0050(12) 0.0017(11)
C7 0.0226(13) 0.0167(12) 0.0219(12) -0.0002(10) 0.0004(10) -0.0006(10)
C8 0.067(3) 0.042(2) 0.0231(15) -0.0079(13) 0.0026(16) 0.0260(18)
C11 0.0194(13) 0.0265(14) 0.0262(13) -0.0050(11) 0.0015(10) 0.0028(10)
C13 0.0228(13) 0.0314(14) 0.0175(12) 0.0059(10) 0.0067(10) 0.0029(10)
C12 0.0212(13) 0.0318(15) 0.0277(14) 0.0021(11) 0.0093(11) 0.0012(11)
C10 0.0306(15) 0.0192(13) 0.0357(15) -0.0027(11) 0.0093(12) -0.0026(11)
C21 0.0248(13) 0.0204(13) 0.0236(13) 0.0081(10) -0.0028(10) -0.0013(10)
C16 0.0323(16) 0.0403(17) 0.0298(15) 0.0168(13) -0.0076(12) -0.0229(13)
C22 0.0212(13) 0.0283(14) 0.0158(12) 0.0018(10) -0.0011(10) -0.0056(10)
C15 0.0281(14) 0.0237(13) 0.0229(13) 0.0028(10) -0.0072(11) -0.0106(11)
C14 0.0132(11) 0.0222(12) 0.0186(12) 0.0017(9) -0.0007(9) -0.0051(9)
C20 0.0199(12) 0.0154(12) 0.0223(12) -0.0001(9) -0.0016(10) 0.0030(9)
C23 0.0198(12) 0.0189(12) 0.0162(11) -0.0015(9) 0.0004(9) -0.0020(9)
C18 0.0145(12) 0.0443(17) 0.0190(13) 0.0064(11) 0.0025(10) 0.0024(11)
C19 0.0127(11) 0.0183(12) 0.0154(11) 0.0010(9) -0.0022(9) 0.0006(9)
C17 0.0163(13) 0.067(2) 0.0221(14) 0.0131(14) 0.0023(11) -0.0084(13)
C26 0.0198(12) 0.0219(12) 0.0157(11) -0.0029(9) 0.0020(9) -0.0033(10)
C25 0.0193(13) 0.0302(15) 0.0371(16) -0.0104(12) -0.0026(11) 0.0013(11)
C29 0.0311(15) 0.0374(16) 0.0218(13) -0.0039(12) -0.0055(11) -0.0055(12)
C24 0.0264(14) 0.0339(16) 0.0236(13) 0.0102(11) -0.0052(11) -0.0063(11)
C27 0.0350(16) 0.0245(14) 0.0273(14) -0.0058(11) 0.0062(12) 0.0046(12)
C28 0.0284(15) 0.0345(15) 0.0247(14) -0.0031(11) 0.0020(11) -0.0142(12)
C30 0.0161(12) 0.0276(14) 0.0385(16) -0.0069(12) 0.0043(11) 0.0029(10)
C31 0.0195(13) 0.0277(14) 0.0281(14) -0.0017(11) 0.0063(11) -0.0056(10)
C34 0.0371(17) 0.0420(18) 0.0271(15) 0.0023(13) -0.0070(13) 0.0103(14)
C32 0.0159(12) 0.0302(14) 0.0243(13) -0.0031(11) -0.0028(10) -0.0006(10)
C33 0.0330(16) 0.0278(14) 0.0289(15) -0.0075(11) -0.0002(12) -0.0015(12)
C35 0.0199(15) 0.065(2) 0.0378(17) -0.0143(16) -0.0016(13) -0.0101(14)
O1 0.0193(9) 0.0215(9) 0.0219(9) 0.0018(7) 0.0073(7) 0.0007(7)
N2 0.0122(9) 0.0177(10) 0.0174(10) -0.0012(8) 0.0010(8) -0.0011(7)

loop_
_atom_type_symbol
_atom_type_description
_atom_type_scat_dispersion_real
_atom_type_scat_dispersion_imag
_atom_type_scat_source
C C 0.0033 0.0016 'International Tables Vol C Tables 4.2.6.8 and 6.1.1.4'
H H 0.0000 0.0000 'International Tables Vol C Tables 4.2.6.8 and 6.1.1.4'
N N 0.0061 0.0033 'International Tables Vol C Tables 4.2.6.8 and 6.1.1.4'
Si Si 0.0817 0.0704 'International Tables Vol C Tables 4.2.6.8 and 6.1.1.4'
Fe Fe 0.3463 0.8444 'International Tables Vol C Tables 4.2.6.8 and 6.1.1.4'
Lu Lu -0.4720 5.8584 'International Tables Vol C Tables 4.2.6.8 and 6.1.1.4'
O O 0.0106 0.0060 'International Tables Vol C Tables 4.2.6.8 and 6.1.1.4'

loop_
_geom_angle_atom_site_label_1
_geom_angle_atom_site_label_2
_geom_angle_atom_site_label_3
_geom_angle
N2 Lu1 N1 134.77(7)
N2 Lu1 O1 92.28(7)
N1 Lu1 O1 92.43(7)
N2 Lu1 C1 110.64(8)
N1 Lu1 C1 113.68(8)
O1 Lu1 C1 95.04(7)
N2 Lu1 C2 110.23(7)
N1 Lu1 C2 102.41(7)
O1 Lu1 C2 126.80(7)
C1 Lu1 C2 32.32(8)
N2 Lu1 C14 108.49(7)
N1 Lu1 C14 29.22(7)
O1 Lu1 C14 109.09(7)
C1 Lu1 C14 132.62(8)
C2 Lu1 C14 108.09(7)
N2 Lu1 C19 28.96(7)
N1 Lu1 C19 108.06(7)
O1 Lu1 C19 107.25(6)
C1 Lu1 C19 131.35(8)
C2 Lu1 C19 115.54(7)
C14 Lu1 C19 80.09(7)
N2 Lu1 Fe1 69.24(5)
N1 Lu1 Fe1 69.12(5)
O1 Lu1 Fe1 118.55(4)
C1 Lu1 Fe1 146.38(6)
C2 Lu1 Fe1 114.48(5)
C14 Lu1 Fe1 40.18(5)
C19 Lu1 Fe1 40.33(5)
C21 Fe1 C22 40.97(10)
C21 Fe1 C16 99.22(11)
C22 Fe1 C16 113.42(10)
C21 Fe1 C17 116.63(11)
C22 Fe1 C17 101.50(11)
C16 Fe1 C17 40.78(13)
C21 Fe1 C15 116.63(11)
C22 Fe1 C15 150.05(10)
C16 Fe1 C15 40.73(11)
C17 Fe1 C15 68.46(12)
C21 Fe1 C23 68.10(10)
C22 Fe1 C23 40.49(9)
C16 Fe1 C23 151.46(11)
C17 Fe1 C23 120.60(11)
C15 Fe1 C23 167.80(10)
C21 Fe1 C20 40.48(10)
C22 Fe1 C20 68.52(10)
C16 Fe1 C20 119.55(12)
C17 Fe1 C20 154.16(11)
C15 Fe1 C20 107.76(11)
C23 Fe1 C20 67.93(10)
C21 Fe1 C18 155.58(10)
C22 Fe1 C18 123.22(11)
C16 Fe1 C18 68.14(12)
C17 Fe1 C18 40.44(10)
C15 Fe1 C18 68.02(11)
C23 Fe1 C18 112.76(11)
C20 Fe1 C18 163.92(10)
C21 Fe1 C14 155.51(10)
C22 Fe1 C14 162.87(10)
C16 Fe1 C14 67.92(10)
C17 Fe1 C14 67.86(10)
C15 Fe1 C14 40.30(9)
C23 Fe1 C14 132.48(9)
C20 Fe1 C14 126.77(10)
C18 Fe1 C14 40.17(9)
C21 Fe1 C19 67.79(9)
C22 Fe1 C19 68.04(9)
C16 Fe1 C19 159.21(12)
C17 Fe1 C19 159.42(12)
C15 Fe1 C19 129.32(10)
C23 Fe1 C19 40.21(9)
C20 Fe1 C19 40.25(9)
C18 Fe1 C19 129.80(10)
C14 Fe1 C19 117.27(9)
C21 Fe1 Lu1 124.79(7)
C22 Fe1 Lu1 120.70(7)
C16 Fe1 Lu1 125.60(8)
C17 Fe1 Lu1 118.39(8)
C15 Fe1 Lu1 87.79(7)
C23 Fe1 Lu1 80.61(7)
C20 Fe1 Lu1 86.30(7)
C18 Fe1 Lu1 78.13(7)
C14 Fe1 Lu1 58.88(6)
C19 Fe1 Lu1 59.22(6)
N2 Si2 C30 111.75(11)
N2 Si2 C31 106.88(11)
C30 Si2 C31 108.50(12)
N2 Si2 C32 113.34(11)
C30 Si2 C32 107.84(12)
C31 Si2 C32 108.40(12)
N1 Si1 C24 106.12(11)
N1 Si1 C25 111.82(11)
C24 Si1 C25 109.21(13)
N1 Si1 C26 114.07(10)
C24 Si1 C26 108.11(12)
C25 Si1 C26 107.38(12)
C14 N1 Si1 121.37(16)
C14 N1 Lu1 101.42(14)
Si1 N1 Lu1 134.07(11)
C4 C3 C2 122.3(2)
C4 C3 H3A 118.9
C2 C3 H3A 118.9
C2 C1 Lu1 87.71(14)
C2 C1 H1A 114.0
Lu1 C1 H1A 114.0
C2 C1 H1B 114.0
Lu1 C1 H1B 114.0
H1A C1 H1B 111.2
C4 C5 C6 120.7(2)
C4 C5 H5A 119.6
C6 C5 H5A 119.6
C7 C2 C3 116.3(2)
C7 C2 C1 122.5(2)
C3 C2 C1 120.8(2)
C7 C2 Lu1 120.04(16)
C3 C2 Lu1 86.33(14)
C1 C2 Lu1 59.96(12)
C5 C4 C3 119.1(2)
C5 C4 C8 120.2(3)
C3 C4 C8 120.6(3)
C7 C6 C5 119.4(2)
C7 C6 C9 120.7(2)
C5 C6 C9 119.9(2)
C6 C9 H9A 109.5
C6 C9 H9B 109.5
H9A C9 H9B 109.5
C6 C9 H9C 109.5
H9A C9 H9C 109.5
H9B C9 H9C 109.5
C6 C7 C2 122.2(2)
C6 C7 H7A 118.9
C2 C7 H7A 118.9
C4 C8 H8A 110(2)
C4 C8 H8B 109(2)
H8A C8 H8B 104(3)
C4 C8 H8C 108(2)
H8A C8 H8C 115(3)
H8B C8 H8C 111(3)
C10 C11 C12 104.5(2)
C10 C11 H11A 110.8
C12 C11 H11A 110.8
C10 C11 H11B 110.8
C12 C11 H11B 110.8
H11A C11 H11B 108.9
O1 C13 C12 103.71(19)
O1 C13 H13A 111.0
C12 C13 H13A 111.0
O1 C13 H13B 111.0
C12 C13 H13B 111.0
H13A C13 H13B 109.0
C13 C12 C11 102.9(2)
C13 C12 H12A 111.2
C11 C12 H12A 111.2
C13 C12 H12B 111.2
C11 C12 H12B 111.2
H12A C12 H12B 109.1
O1 C10 C11 106.3(2)
O1 C10 H10A 110.5
C11 C10 H10A 110.5
O1 C10 H10B 110.5
C11 C10 H10B 110.5
H10A C10 H10B 108.7
C20 C21 C22 108.7(2)
C20 C21 Fe1 71.06(14)
C22 C21 Fe1 69.57(14)
C20 C21 H21A 125.7
C22 C21 H21A 125.7
Fe1 C21 H21A 125.7
C17 C16 C15 108.2(2)
C17 C16 Fe1 69.82(15)
C15 C16 Fe1 70.17(14)
C17 C16 H16A 125.9
C15 C16 H16A 125.9
Fe1 C16 H16A 125.9
C23 C22 C21 107.6(2)
C23 C22 Fe1 70.84(13)
C21 C22 Fe1 69.47(14)
C23 C22 H22A 126.2
C21 C22 H22A 126.2
Fe1 C22 H22A 126.2
C16 C15 C14 108.7(3)
C16 C15 Fe1 69.10(15)
C14 C15 Fe1 72.62(14)
C16 C15 H15A 125.6
C14 C15 H15A 125.6
Fe1 C15 H15A 125.6
N1 C14 C15 127.3(2)
N1 C14 C18 126.4(2)
C15 C14 C18 106.3(2)
N1 C14 Fe1 129.47(16)
C15 C14 Fe1 67.09(13)
C18 C14 Fe1 68.00(13)
N1 C14 Lu1 49.35(11)
C15 C14 Lu1 121.52(17)
C18 C14 Lu1 104.76(16)
Fe1 C14 Lu1 80.94(7)
C21 C20 C19 108.5(2)
C21 C20 Fe1 68.46(14)
C19 C20 Fe1 72.33(13)
C21 C20 H20A 125.8
C19 C20 H20A 125.8
Fe1 C20 H20A 125.8
C22 C23 C19 109.2(2)
C22 C23 Fe1 68.67(13)
C19 C23 Fe1 72.52(13)
C22 C23 H23A 125.4
C19 C23 H23A 125.4
Fe1 C23 H23A 125.4
C17 C18 C14 108.6(3)
C17 C18 Fe1 68.59(15)
C14 C18 Fe1 71.83(14)
C17 C18 H18A 125.7
C14 C18 H18A 125.7
Fe1 C18 H18A 125.7
N2 C19 C23 125.8(2)
N2 C19 C20 128.3(2)
C23 C19 C20 105.9(2)
N2 C19 Fe1 129.12(15)
C23 C19 Fe1 67.27(13)
C20 C19 Fe1 67.42(13)
N2 C19 Lu1 48.82(10)
C23 C19 Lu1 108.02(14)
C20 C19 Lu1 118.11(15)
Fe1 C19 Lu1 80.45(7)
C16 C17 C18 108.1(2)
C16 C17 Fe1 69.40(16)
C18 C17 Fe1 70.96(15)
C16 C17 H17A 125.9
C18 C17 H17A 125.9
Fe1 C17 H17A 125.9
C28 C26 C27 108.7(2)
C28 C26 C29 108.6(2)
C27 C26 C29 108.7(2)
C28 C26 Si1 111.56(16)
C27 C26 Si1 110.01(17)
C29 C26 Si1 109.22(17)
Si1 C25 H25A 109.5
Si1 C25 H25B 109.5
H25A C25 H25B 109.5
Si1 C25 H25C 109.5
H25A C25 H25C 109.5
H25B C25 H25C 109.5
C26 C29 H29A 109.5
C26 C29 H29B 109.5
H29A C29 H29B 109.5
C26 C29 H29C 109.5
H29A C29 H29C 109.5
H29B C29 H29C 109.5
Si1 C24 H24A 109.5
Si1 C24 H24B 109.5
H24A C24 H24B 109.5
Si1 C24 H24C 109.5
H24A C24 H24C 109.5
H24B C24 H24C 109.5
C26 C27 H27A 109.5
C26 C27 H27B 109.5
H27A C27 H27B 109.5
C26 C27 H27C 109.5
H27A C27 H27C 109.5
H27B C27 H27C 109.5
C26 C28 H28A 109.5
C26 C28 H28B 109.5
H28A C28 H28B 109.5
C26 C28 H28C 109.5
H28A C28 H28C 109.5
H28B C28 H28C 109.5
Si2 C30 H30A 109.5
Si2 C30 H30B 109.5
H30A C30 H30B 109.5
Si2 C30 H30C 109.5
H30A C30 H30C 109.5
H30B C30 H30C 109.5
Si2 C31 H31A 109.5
Si2 C31 H31B 109.5
H31A C31 H31B 109.5
Si2 C31 H31C 109.5
H31A C31 H31C 109.5
H31B C31 H31C 109.5
C32 C34 H34A 109.5
C32 C34 H34B 109.5
H34A C34 H34B 109.5
C32 C34 H34C 109.5
H34A C34 H34C 109.5
H34B C34 H34C 109.5
C33 C32 C34 108.5(2)
C33 C32 C35 108.4(2)
C34 C32 C35 108.8(2)
C33 C32 Si2 110.95(17)
C34 C32 Si2 110.25(19)
C35 C32 Si2 109.83(19)
C32 C33 H33A 109.5
C32 C33 H33B 109.5
H33A C33 H33B 109.5
C32 C33 H33C 109.5
H33A C33 H33C 109.5
H33B C33 H33C 109.5
C32 C35 H35A 109.5
C32 C35 H35B 109.5
H35A C35 H35B 109.5
C32 C35 H35C 109.5
H35A C35 H35C 109.5
H35B C35 H35C 109.5
C13 O1 C10 107.95(18)
C13 O1 Lu1 131.83(14)
C10 O1 Lu1 120.22(14)
C19 N2 Si2 123.12(15)
C19 N2 Lu1 102.22(13)
Si2 N2 Lu1 134.10(11)

loop_
_geom_bond_atom_site_label_1
_geom_bond_atom_site_label_2
_geom_bond_distance
Lu1 N2 2.1784(19)
Lu1 N1 2.1791(19)
Lu1 O1 2.2627(16)
Lu1 C1 2.380(2)
Lu1 C2 2.747(2)
Lu1 C14 2.815(2)
Lu1 C19 2.829(2)
Lu1 Fe1 3.2472(5)
Fe1 C21 2.031(2)
Fe1 C22 2.032(2)
Fe1 C16 2.033(3)
Fe1 C17 2.039(3)
Fe1 C15 2.048(2)
Fe1 C23 2.061(2)
Fe1 C20 2.065(2)
Fe1 C18 2.070(3)
Fe1 C14 2.122(2)
Fe1 C19 2.131(2)
Si2 N2 1.714(2)
Si2 C30 1.871(3)
Si2 C31 1.875(3)
Si2 C32 1.906(3)
Si1 N1 1.714(2)
Si1 C24 1.874(3)
Si1 C25 1.877(3)
Si1 C26 1.904(2)
N1 C14 1.402(3)
C3 C4 1.393(4)
C3 C2 1.416(3)
C3 H3A 0.9500
C1 C2 1.470(4)
C1 H1A 0.9900
C1 H1B 0.9900
C5 C4 1.390(4)
C5 C6 1.399(4)
C5 H5A 0.9500
C2 C7 1.415(3)
C4 C8 1.508(4)
C6 C7 1.387(3)
C6 C9 1.509(4)
C9 H9A 0.9800
C9 H9B 0.9800
C9 H9C 0.9800
C7 H7A 0.9500
C8 H8A 0.93(4)
C8 H8B 1.01(4)
C8 H8C 1.02(4)
C11 C10 1.527(4)
C11 C12 1.534(4)
C11 H11A 0.9900
C11 H11B 0.9900
C13 O1 1.446(3)
C13 C12 1.514(3)
C13 H13A 0.9900
C13 H13B 0.9900
C12 H12A 0.9900
C12 H12B 0.9900
C10 O1 1.463(3)
C10 H10A 0.9900
C10 H10B 0.9900
C21 C20 1.417(3)
C21 C22 1.422(4)
C21 H21A 1.0000
C16 C17 1.419(4)
C16 C15 1.420(4)
C16 H16A 1.0000
C22 C23 1.417(3)
C22 H22A 1.0000
C15 C14 1.438(3)
C15 H15A 1.0000
C14 C18 1.440(3)
C20 C19 1.445(3)
C20 H20A 1.0000
C23 C19 1.443(3)
C23 H23A 1.0000
C18 C17 1.421(4)
C18 H18A 1.0000
C19 N2 1.402(3)
C17 H17A 1.0000
C26 C28 1.536(3)
C26 C27 1.540(3)
C26 C29 1.541(3)
C25 H25A 0.9800
C25 H25B 0.9800
C25 H25C 0.9800
C29 H29A 0.9800
C29 H29B 0.9800
C29 H29C 0.9800
C24 H24A 0.9800
C24 H24B 0.9800
C24 H24C 0.9800
C27 H27A 0.9800
C27 H27B 0.9800
C27 H27C 0.9800
C28 H28A 0.9800
C28 H28B 0.9800
C28 H28C 0.9800
C30 H30A 0.9800
C30 H30B 0.9800
C30 H30C 0.9800
C31 H31A 0.9800
C31 H31B 0.9800
C31 H31C 0.9800
C34 C32 1.532(4)
C34 H34A 0.9800
C34 H34B 0.9800
C34 H34C 0.9800
C32 C33 1.531(4)
C32 C35 1.549(4)
C33 H33A 0.9800
C33 H33B 0.9800
C33 H33C 0.9800
C35 H35A 0.9800
C35 H35B 0.9800
C35 H35C 0.9800
